data_1546804
loop_
_publ_author_name
'Artem'ev, Alexander V.'
'Bagryanskaya, Irina Yu.'
'Doronina, Evgeniya P.'
'Tolstoy, Peter M.'
'Gushchin, Artem L.'
'Rakhmanova, Mariana I.'
'Ivanov, Alexander Yu.'
'Suturina, Anastasiya O.'

_publ_section_title
;
 A new family of clusters containing a silver-centered tetracapped [Ag@Ag
 <sub>4</sub> (\m <sub>3</sub> -P) <sub>4</sub> ] tetrahedron, inscribed
 within a N <sub>12</sub> icosahedron
;
_journal_issue 37
_journal_name_full 'Dalton Transactions'
_journal_page_first 12425
_journal_page_last 12429
_journal_paper_doi 10.1039/C7DT02597A
_journal_volume 46
_journal_year 2017
_chemical_formula_moiety
;         
 C68 H60 Ag5 N16 P4, F6 P, 4(B F4), 2(C2 H3 N)
;
_chemical_formula_sum 'C72 H66 Ag5 B4 F22 N18 P5'
_chemical_formula_weight 2338.86
_chemical_name_systematic 'Complex of silver(I) tetrafluoroborate and hexafluorophosphate witn  tris(2-pyridyl)phosphine'
_space_group_crystal_system triclinic
_space_group_IT_number 2
_space_group_name_Hall '-P 1'
_space_group_name_H-M_alt 'P -1'
_symmetry_space_group_name_Hall '-P 1'
_symmetry_space_group_name_H-M 'P -1'
_atom_sites_solution_hydrogens geom
_audit_creation_method SHELXL-2014/7
_audit_update_record
;
2017-08-16 deposited with the CCDC.
2017-08-24 downloaded from the CCDC.
;
_cell_angle_alpha 84.0450(10)
_cell_angle_beta 87.7610(10)
_cell_angle_gamma 69.1570(10)
_cell_formula_units_Z 2
_cell_length_a 14.3371(6)
_cell_length_b 14.4204(5)
_cell_length_c 22.4241(9)
_cell_measurement_reflns_used 9959
_cell_measurement_temperature 200(2)
_cell_measurement_theta_max 27.48
_cell_measurement_theta_min 2.37
_cell_volume 4309.3(3)
_computing_cell_refinement 'Bruker SAINT'
_computing_data_collection 'Bruker APEX2'
_computing_data_reduction 'Bruker SAINT'
_computing_molecular_graphics 'Bruker SHELXTL'
_computing_publication_material 'Bruker SHELXTL'
_computing_structure_refinement 'SHELXL-2014/7 (Sheldrick, 2014)'
_computing_structure_solution 'SHELXS-97 (Sheldrick, 2008)'
_diffrn_ambient_temperature 200(2)
_diffrn_measured_fraction_theta_full 0.997
_diffrn_measured_fraction_theta_max 0.996
_diffrn_measurement_device_type 'Bruker APEX-II CCD'
_diffrn_measurement_method '\f and \w scans'
_diffrn_radiation_type MoK\a
_diffrn_radiation_wavelength 0.71073
_diffrn_reflns_av_R_equivalents 0.0293
_diffrn_reflns_av_unetI/netI 0.0301
_diffrn_reflns_Laue_measured_fraction_full 0.997
_diffrn_reflns_Laue_measured_fraction_max 0.996
_diffrn_reflns_limit_h_max 18
_diffrn_reflns_limit_h_min -18
_diffrn_reflns_limit_k_max 18
_diffrn_reflns_limit_k_min -18
_diffrn_reflns_limit_l_max 28
_diffrn_reflns_limit_l_min -29
_diffrn_reflns_number 86869
_diffrn_reflns_point_group_measured_fraction_full 0.997
_diffrn_reflns_point_group_measured_fraction_max 0.996
_diffrn_reflns_theta_full 25.242
_diffrn_reflns_theta_max 27.484
_diffrn_reflns_theta_min 3.002
_diffrn_source 'sealed tube'
_exptl_absorpt_coefficient_mu 1.310
_exptl_absorpt_correction_T_max 0.8621
_exptl_absorpt_correction_T_min 0.7458
_exptl_absorpt_correction_type multi-scan
_exptl_absorpt_process_details SADABS
_exptl_crystal_colour colourless
_exptl_crystal_density_diffrn 1.802
_exptl_crystal_density_method 'not measured'
_exptl_crystal_description prism
_exptl_crystal_F_000 2304
_exptl_crystal_size_max 0.500
_exptl_crystal_size_mid 0.400
_exptl_crystal_size_min 0.200
_refine_diff_density_max 1.134
_refine_diff_density_min -1.028
_refine_diff_density_rms 0.107
_refine_ls_extinction_method none
_refine_ls_goodness_of_fit_ref 1.066
_refine_ls_hydrogen_treatment constr
_refine_ls_matrix_type full
_refine_ls_number_parameters 1158
_refine_ls_number_reflns 19682
_refine_ls_number_restraints 6
_refine_ls_restrained_S_all 1.070
_refine_ls_R_factor_all 0.0593
_refine_ls_R_factor_gt 0.0394
_refine_ls_shift/su_max 0.033
_refine_ls_shift/su_mean 0.001
_refine_ls_structure_factor_coef Fsqd
_refine_ls_weighting_details 'w=1/[\s^2^(Fo^2^)+(0.0489P)^2^+11.2366P] where P=(Fo^2^+2Fc^2^)/3'
_refine_ls_weighting_scheme calc
_refine_ls_wR_factor_gt 0.0984
_refine_ls_wR_factor_ref 0.1135
_reflns_Friedel_coverage 0.000
_reflns_number_gt 15424
_reflns_number_total 19682
_reflns_threshold_expression 'I > 2\s(I)'
_cod_data_source_file c7dt02597a2.cif
_cod_data_source_block comp5_b7_tr
_cod_database_code 1546804
_shelx_shelxl_version_number 2014/7
_shelx_space_group_comment
;
The symmetry employed for this shelxl refinement is uniquely defined
by the following loop, which should always be used as a source of
symmetry information in preference to the above space-group names.
They are only intended as comments.
;
_shelx_estimated_absorpt_t_min 0.560
_shelx_estimated_absorpt_t_max 0.780

loop_
_space_group_symop_operation_xyz
'x, y, z'
'-x, -y, -z'

loop_
_atom_site_label
_atom_site_type_symbol
_atom_site_fract_x
_atom_site_fract_y
_atom_site_fract_z
_atom_site_U_iso_or_equiv
_atom_site_adp_type
_atom_site_occupancy
_atom_site_site_symmetry_order
_atom_site_calc_flag
_atom_site_refinement_flags_posn
_atom_site_refinement_flags_adp
_atom_site_refinement_flags_occupancy
_atom_site_disorder_assembly
_atom_site_disorder_group
Ag1 Ag 0.26409(2) 0.38440(2) 0.35208(2) 0.03172(8) Uani 1 1 d . . . . .
Ag2 Ag 0.31052(2) 0.22895(2) 0.25181(2) 0.02240(7) Uani 1 1 d . . . . .
Ag3 Ag 0.54545(2) 0.12565(2) 0.23801(2) 0.03159(8) Uani 1 1 d . . . . .
Ag4 Ag 0.21964(3) 0.33478(2) 0.12845(2) 0.03532(8) Uani 1 1 d . . . . .
Ag5 Ag 0.22164(2) 0.05941(2) 0.28999(2) 0.03044(8) Uani 1 1 d . . . . .
P1 P 0.12055(7) 0.31197(7) 0.26563(4) 0.0236(2) Uani 1 1 d . . . . .
P2 P 0.38636(7) 0.13757(7) 0.35271(4) 0.02209(19) Uani 1 1 d . . . . .
P3 P 0.38380(7) 0.36593(7) 0.21941(4) 0.0234(2) Uani 1 1 d . . . . .
P4 P 0.35294(7) 0.10134(7) 0.17227(4) 0.02325(19) Uani 1 1 d . . . . .
P6 P 0.19624(11) 0.73388(12) 0.01256(7) 0.0539(3) Uani 1 1 d . U . . .
B1 B 0.4222(4) -0.3525(4) 0.3887(2) 0.0381(11) Uani 1 1 d . . . . .
B2 B -0.1392(4) 0.1015(5) 0.3987(3) 0.0422(13) Uani 1 1 d . . . . .
B3 B -0.2627(3) 0.7848(3) 0.09790(19) 0.0262(9) Uani 1 1 d . . . . .
B4 B 0.8684(5) 0.6549(4) 0.3903(2) 0.0394(13) Uani 1 1 d . . . . .
N1 N 0.1223(3) 0.3525(3) 0.37940(15) 0.0305(7) Uani 1 1 d . . . . .
N2 N 0.4153(2) 0.2914(2) 0.39521(14) 0.0272(7) Uani 1 1 d . . . . .
N3 N 0.5373(2) -0.0040(2) 0.30423(15) 0.0289(7) Uani 1 1 d . . . . .
N4 N 0.5646(3) 0.2647(2) 0.26800(15) 0.0289(7) Uani 1 1 d . . . . .
N5 N 0.3664(3) 0.3580(2) 0.10168(15) 0.0297(7) Uani 1 1 d . . . . .
N6 N 0.1872(3) 0.1975(3) 0.10817(15) 0.0300(7) Uani 1 1 d . . . . .
N7 N 0.5269(3) 0.1196(2) 0.13779(15) 0.0286(7) Uani 1 1 d . . . . .
N8 N 0.3513(2) -0.0563(2) 0.24535(15) 0.0277(7) Uani 1 1 d . . . . .
N9 N 0.0780(2) 0.1547(2) 0.23866(15) 0.0279(7) Uani 1 1 d . . . . .
N10 N 0.2255(2) 0.0938(2) 0.38765(15) 0.0280(7) Uani 1 1 d . . . . .
N11 N 0.1513(3) -0.0800(3) 0.32602(19) 0.0448(10) Uani 1 1 d . . . . .
N12 N 0.1069(3) 0.4583(3) 0.17887(16) 0.0330(8) Uani 1 1 d . . . . .
N13 N 0.2521(2) 0.5090(2) 0.27762(15) 0.0277(7) Uani 1 1 d . . . . .
N14 N 0.7398(3) 0.0370(4) 0.2316(2) 0.0509(11) Uani 1 1 d . . . . .
N16 N 1.0304(5) -0.1090(4) 0.1672(3) 0.0765(16) Uani 1 1 d . . . . .
N18 N -0.3226(7) 0.4874(6) 0.1710(3) 0.114(3) Uani 1 1 d . . . . .
N19 N 0.2257(3) 0.5072(4) 0.4367(2) 0.0503(11) Uani 1 1 d . . . . .
N20 N 0.1303(4) 0.4266(4) 0.0342(2) 0.0589(12) Uani 1 1 d . . . . .
C1 C 0.0709(3) 0.3205(3) 0.34234(17) 0.0257(8) Uani 1 1 d . . . . .
C2 C 0.4587(3) 0.1917(3) 0.39410(16) 0.0246(8) Uani 1 1 d . . . . .
C3 C 0.4607(3) 0.3375(3) 0.42675(19) 0.0334(9) Uani 1 1 d . . . . .
H1 H 0.4316 0.4078 0.4275 0.040 Uiso 1 1 calc R U . . .
C4 C 0.5486(3) 0.2864(4) 0.45826(19) 0.0380(10) Uani 1 1 d . . . . .
H2 H 0.5778 0.3212 0.4808 0.046 Uiso 1 1 calc R U . . .
C5 C 0.5928(3) 0.1849(4) 0.45667(18) 0.0332(9) Uani 1 1 d . . . . .
H3 H 0.6530 0.1489 0.4779 0.040 Uiso 1 1 calc R U . . .
C6 C 0.5480(3) 0.1364(3) 0.42354(18) 0.0320(9) Uani 1 1 d . . . . .
H4 H 0.5775 0.0666 0.4210 0.038 Uiso 1 1 calc R U . . .
C7 C 0.4729(3) 0.0088(3) 0.35044(17) 0.0257(8) Uani 1 1 d . . . . .
C8 C 0.6485(3) 0.2526(3) 0.2968(2) 0.0366(10) Uani 1 1 d . . . . .
H5 H 0.6990 0.1883 0.3005 0.044 Uiso 1 1 calc R U . . .
C9 C 0.6653(3) 0.3291(3) 0.3216(2) 0.0386(10) Uani 1 1 d . . . . .
H6 H 0.7259 0.3174 0.3419 0.046 Uiso 1 1 calc R U . . .
C10 C 0.5922(3) 0.4233(3) 0.3163(2) 0.0367(10) Uani 1 1 d . . . . .
H7 H 0.6014 0.4771 0.3332 0.044 Uiso 1 1 calc R U . . .
C11 C 0.5057(3) 0.4372(3) 0.28590(19) 0.0313(9) Uani 1 1 d . . . . .
H8 H 0.4544 0.5010 0.2817 0.038 Uiso 1 1 calc R U . . .
C12 C 0.4940(3) 0.3573(3) 0.26160(17) 0.0262(8) Uani 1 1 d . . . . .
C13 C 0.4273(3) 0.3710(3) 0.14141(17) 0.0282(8) Uani 1 1 d . . . . .
C14 C 0.1096(3) 0.2077(4) 0.0736(2) 0.0382(10) Uani 1 1 d . . . . .
H31 H 0.0674 0.2730 0.0592 0.046 Uiso 1 1 calc R U . . .
C15 C 0.0879(4) 0.1266(4) 0.0577(2) 0.0451(12) Uani 1 1 d . . . . .
H30 H 0.0308 0.1366 0.0342 0.054 Uiso 1 1 calc R U . . .
C16 C 0.1506(4) 0.0320(4) 0.0766(2) 0.0439(11) Uani 1 1 d . . . . .
H9 H 0.1384 -0.0245 0.0656 0.053 Uiso 1 1 calc R U . . .
C17 C 0.2322(3) 0.0200(3) 0.11208(19) 0.0340(9) Uani 1 1 d . . . . .
H29 H 0.2764 -0.0447 0.1259 0.041 Uiso 1 1 calc R U . . .
C18 C 0.2479(3) 0.1043(3) 0.12695(16) 0.0262(8) Uani 1 1 d . . . . .
C19 C 0.4443(3) 0.1120(3) 0.11487(17) 0.0259(8) Uani 1 1 d . . . . .
C20 C 0.5991(3) 0.1248(3) 0.0999(2) 0.0374(10) Uani 1 1 d . . . . .
H10 H 0.6577 0.1292 0.1159 0.045 Uiso 1 1 calc R U . . .
C21 C 0.5931(4) 0.1240(3) 0.0384(2) 0.0399(10) Uani 1 1 d . . . . .
H11 H 0.6459 0.1286 0.0128 0.048 Uiso 1 1 calc R U . . .
C22 C 0.5088(4) 0.1165(4) 0.0154(2) 0.0402(11) Uani 1 1 d . . . . .
H13 H 0.5030 0.1153 -0.0265 0.048 Uiso 1 1 calc R U . . .
C23 C 0.4320(3) 0.1107(3) 0.05389(17) 0.0318(9) Uani 1 1 d . . . . .
H12 H 0.3730 0.1059 0.0388 0.038 Uiso 1 1 calc R U . . .
C24 C 0.4022(3) -0.0319(3) 0.19818(17) 0.0266(8) Uani 1 1 d . . . . .
C25 C 0.0421(3) 0.2549(3) 0.23177(17) 0.0261(8) Uani 1 1 d . . . . .
C26 C -0.0487(3) 0.3101(3) 0.20371(19) 0.0337(9) Uani 1 1 d . . . . .
H17 H -0.0719 0.3809 0.1995 0.040 Uiso 1 1 calc R U . . .
C27 C -0.1043(3) 0.2598(3) 0.18221(19) 0.0351(9) Uani 1 1 d . . . . .
H16 H -0.1664 0.2952 0.1628 0.042 Uiso 1 1 calc R U . . .
C28 C -0.0680(4) 0.1577(4) 0.1894(2) 0.0409(11) Uani 1 1 d . . . . .
H15 H -0.1049 0.1215 0.1749 0.049 Uiso 1 1 calc R U . . .
C29 C 0.0222(3) 0.1076(3) 0.2177(2) 0.0355(9) Uani 1 1 d . . . . .
H14 H 0.0458 0.0368 0.2226 0.043 Uiso 1 1 calc R U . . .
C30 C 0.2968(3) 0.1225(3) 0.40960(17) 0.0260(8) Uani 1 1 d . . . . .
C31 C 0.3008(3) 0.1355(3) 0.46959(18) 0.0350(9) Uani 1 1 d . . . . .
H21 H 0.3508 0.1571 0.4835 0.042 Uiso 1 1 calc R U . . .
C32 C 0.2323(4) 0.1170(4) 0.5090(2) 0.0442(12) Uani 1 1 d . . . . .
H20 H 0.2351 0.1238 0.5505 0.053 Uiso 1 1 calc R U . . .
C33 C 0.1581(4) 0.0878(3) 0.4866(2) 0.0412(11) Uani 1 1 d . . . . .
H19 H 0.1089 0.0755 0.5125 0.049 Uiso 1 1 calc R U . . .
C34 C 0.1582(3) 0.0772(3) 0.4260(2) 0.0357(10) Uani 1 1 d . . . . .
H18 H 0.1080 0.0572 0.4110 0.043 Uiso 1 1 calc R U . . .
C35 C 0.1402(4) -0.1321(3) 0.3655(2) 0.0397(10) Uani 1 1 d . . . . .
C36 C 0.1261(5) -0.1987(5) 0.4147(3) 0.0668(17) Uani 1 1 d . . . . .
H22 H 0.0617 -0.2067 0.4104 0.100 Uiso 1 1 calc R U . . .
H24 H 0.1272 -0.1708 0.4526 0.100 Uiso 1 1 calc R U . . .
H23 H 0.1799 -0.2637 0.4146 0.100 Uiso 1 1 calc R U . . .
C37 C 0.3737(3) -0.1539(3) 0.2631(2) 0.0353(9) Uani 1 1 d . . . . .
H28 H 0.3392 -0.1723 0.2966 0.042 Uiso 1 1 calc R U . . .
C38 C 0.4450(4) -0.2285(3) 0.2346(2) 0.0429(11) Uani 1 1 d . . . . .
H27 H 0.4576 -0.2967 0.2477 0.051 Uiso 1 1 calc R U . . .
C39 C 0.4976(4) -0.2025(3) 0.1866(2) 0.0393(10) Uani 1 1 d . . . . .
H26 H 0.5469 -0.2523 0.1664 0.047 Uiso 1 1 calc R U . . .
C40 C 0.4767(3) -0.1021(3) 0.16886(19) 0.0337(9) Uani 1 1 d . . . . .
H25 H 0.5131 -0.0819 0.1370 0.040 Uiso 1 1 calc R U . . .
C41 C 0.0686(3) 0.4423(3) 0.23282(19) 0.0307(9) Uani 1 1 d . . . . .
C42 C -0.0033(3) 0.5171(3) 0.2610(2) 0.0395(10) Uani 1 1 d . . . . .
H35 H -0.0275 0.5039 0.2998 0.047 Uiso 1 1 calc R U . . .
C43 C -0.0389(4) 0.6123(3) 0.2306(3) 0.0517(14) Uani 1 1 d . . . . .
H34 H -0.0892 0.6652 0.2480 0.062 Uiso 1 1 calc R U . . .
C44 C -0.0003(4) 0.6288(4) 0.1749(3) 0.0539(14) Uani 1 1 d . . . . .
H33 H -0.0237 0.6931 0.1534 0.065 Uiso 1 1 calc R U . . .
C45 C 0.0727(4) 0.5505(4) 0.1509(2) 0.0453(12) Uani 1 1 d . . . . .
H32 H 0.1000 0.5627 0.1128 0.054 Uiso 1 1 calc R U . . .
C46 C 0.1322(4) 0.4599(4) -0.0127(2) 0.0443(11) Uani 1 1 d . . . . .
C47 C 0.3913(4) 0.3638(3) 0.04344(19) 0.0398(10) Uani 1 1 d . . . . .
H36 H 0.3487 0.3551 0.0148 0.048 Uiso 1 1 calc R U . . .
C48 C 0.4763(4) 0.3818(4) 0.0234(2) 0.0475(13) Uani 1 1 d . . . . .
H37 H 0.4918 0.3848 -0.0182 0.057 Uiso 1 1 calc R U . . .
C49 C 0.5389(4) 0.3955(3) 0.0651(2) 0.0419(11) Uani 1 1 d . . . . .
H39 H 0.5975 0.4084 0.0525 0.050 Uiso 1 1 calc R U . . .
C50 C 0.5136(3) 0.3899(3) 0.1246(2) 0.0353(9) Uani 1 1 d . . . . .
H38 H 0.5547 0.3988 0.1540 0.042 Uiso 1 1 calc R U . . .
C51 C 0.3036(3) 0.4960(3) 0.22565(18) 0.0263(8) Uani 1 1 d . . . . .
C52 C 0.1947(3) 0.6021(3) 0.2878(2) 0.0354(9) Uani 1 1 d . . . . .
H43 H 0.1585 0.6124 0.3244 0.042 Uiso 1 1 calc R U . . .
C53 C 0.1860(4) 0.6839(3) 0.2473(2) 0.0390(10) Uani 1 1 d . . . . .
H42 H 0.1445 0.7488 0.2561 0.047 Uiso 1 1 calc R U . . .
C54 C 0.2383(4) 0.6698(3) 0.1941(2) 0.0380(10) Uani 1 1 d . . . . .
H40 H 0.2334 0.7250 0.1657 0.046 Uiso 1 1 calc R U . . .
C55 C 0.2980(3) 0.5742(3) 0.1828(2) 0.0349(9) Uani 1 1 d . . . . .
H41 H 0.3345 0.5625 0.1464 0.042 Uiso 1 1 calc R U . . .
C56 C 0.8055(4) -0.0163(4) 0.2582(2) 0.0453(11) Uani 1 1 d . . . . .
C57 C 0.8915(5) -0.0855(5) 0.2919(3) 0.0733(19) Uani 1 1 d . . . . .
H46 H 0.8687 -0.1228 0.3247 0.110 Uiso 1 1 calc R U . . .
H44 H 0.9280 -0.0481 0.3085 0.110 Uiso 1 1 calc R U . . .
H45 H 0.9356 -0.1320 0.2652 0.110 Uiso 1 1 calc R U . . .
C58 C 0.6034(3) -0.0951(3) 0.3002(2) 0.0402(10) Uani 1 1 d . . . . .
H50 H 0.6490 -0.1052 0.2675 0.048 Uiso 1 1 calc R U . . .
C59 C 0.6096(4) -0.1764(3) 0.3409(2) 0.0442(12) Uani 1 1 d . . . . .
H47 H 0.6579 -0.2403 0.3361 0.053 Uiso 1 1 calc R U . . .
C60 C 0.5441(4) -0.1620(3) 0.3885(2) 0.0390(10) Uani 1 1 d . . . . .
H48 H 0.5477 -0.2156 0.4179 0.047 Uiso 1 1 calc R U . . .
C61 C 0.4729(3) -0.0687(3) 0.3928(2) 0.0357(10) Uani 1 1 d . . . . .
H49 H 0.4249 -0.0577 0.4242 0.043 Uiso 1 1 calc R U . . .
C62 C -0.0119(3) 0.2976(3) 0.3612(2) 0.0347(9) Uani 1 1 d . . . . .
H54 H -0.0460 0.2740 0.3344 0.042 Uiso 1 1 calc R U . . .
C63 C -0.0442(3) 0.3093(4) 0.4195(2) 0.0416(11) Uani 1 1 d . . . . .
H53 H -0.1005 0.2932 0.4335 0.050 Uiso 1 1 calc R U . . .
C64 C 0.0061(4) 0.3447(4) 0.4573(2) 0.0437(11) Uani 1 1 d . . . . .
H52 H -0.0155 0.3546 0.4975 0.052 Uiso 1 1 calc R U . . .
C65 C 0.0891(3) 0.3656(4) 0.4353(2) 0.0385(10) Uani 1 1 d . . . . .
H51 H 0.1236 0.3903 0.4613 0.046 Uiso 1 1 calc R U . . .
C68 C 0.8887(7) -0.0521(7) 0.0913(3) 0.105(3) Uani 1 1 d . . . . .
H57 H 0.8249 -0.0306 0.1129 0.158 Uiso 1 1 calc R U . . .
H58 H 0.8921 -0.1067 0.0677 0.158 Uiso 1 1 calc R U . . .
H59 H 0.8940 0.0040 0.0645 0.158 Uiso 1 1 calc R U . . .
C69 C 0.9691(5) -0.0856(4) 0.1335(3) 0.0588(15) Uani 1 1 d . . . . .
C72 C -0.3079(5) 0.5324(5) 0.2054(3) 0.0629(16) Uani 1 1 d . . . . .
C73 C -0.2876(5) 0.5884(5) 0.2491(3) 0.0719(18) Uani 1 1 d . . . . .
H61 H -0.2344 0.5440 0.2759 0.108 Uiso 1 1 calc R U . . .
H60 H -0.3481 0.6184 0.2725 0.108 Uiso 1 1 calc R U . . .
H62 H -0.2663 0.6411 0.2288 0.108 Uiso 1 1 calc R U . . .
C74 C 0.2550(4) 0.5119(4) 0.4819(2) 0.0419(11) Uani 1 1 d . . . . .
C75 C 0.2939(5) 0.5194(5) 0.5390(2) 0.0626(16) Uani 1 1 d . . . . .
H75A H 0.3646 0.4771 0.5419 0.094 Uiso 1 1 calc R U . . .
H75B H 0.2566 0.4973 0.5715 0.094 Uiso 1 1 calc R U . . .
H75C H 0.2868 0.5888 0.5423 0.094 Uiso 1 1 calc R U . . .
C76 C 0.1332(5) 0.5050(5) -0.0737(3) 0.0699(18) Uani 1 1 d . . . . .
H76A H 0.0645 0.5389 -0.0878 0.105 Uiso 1 1 calc R U . . .
H76B H 0.1688 0.4531 -0.0998 0.105 Uiso 1 1 calc R U . . .
H76C H 0.1669 0.5535 -0.0744 0.105 Uiso 1 1 calc R U . . .
F1 F 0.8198(6) 0.6050(8) 0.3545(3) 0.117(3) Uani 0.748(11) 1 d . . P A 1
F2 F 0.8647(10) 0.7231(9) 0.3696(6) 0.204(7) Uani 0.748(11) 1 d . . P A 1
F3 F 0.7938(12) 0.6804(14) 0.4382(8) 0.089(4) Uani 0.748(11) 1 d . . P A 1
F22 F 0.9439(7) 0.5862(6) 0.4133(5) 0.201(6) Uani 0.748(11) 1 d . . P A 1
F1' F 0.8334(8) 0.7146(8) 0.3289(5) 0.036(3) Uiso 0.252(11) 1 d . . P A 2
F2' F 0.9117(12) 0.7431(13) 0.4063(7) 0.071(5) Uiso 0.252(11) 1 d . . P A 2
F3' F 0.8693(14) 0.5595(12) 0.3744(7) 0.065(5) Uiso 0.252(11) 1 d . . P A 2
F22' F 0.771(3) 0.678(3) 0.437(2) 0.050(6) Uiso 0.252(11) 1 d . . P A 2
F4 F -0.1229(3) 0.1470(3) 0.34395(14) 0.0627(9) Uani 1 1 d . . . . .
F5 F -0.1793(3) 0.1734(4) 0.43795(18) 0.0874(13) Uani 1 1 d . . . . .
F6 F -0.2087(2) 0.0562(2) 0.39129(14) 0.0527(7) Uani 1 1 d . . . . .
F7 F -0.0513(2) 0.0318(3) 0.4198(2) 0.0948(15) Uani 1 1 d . . . . .
F8 F 0.2631(4) 0.6190(3) 0.0244(3) 0.1208(19) Uani 1 1 d . . . . .
F9 F 0.1279(4) 0.8510(3) 0.0044(2) 0.0996(14) Uani 1 1 d . . . . .
F10 F 0.2692(4) 0.7596(5) 0.0530(2) 0.1146(19) Uani 1 1 d . . . . .
F11 F 0.1313(13) 0.7036(10) -0.0300(7) 0.321(7) Uani 1 1 d . U . . .
F12 F 0.1095(5) 0.7185(5) 0.0483(4) 0.155(3) Uani 1 1 d . . . . .
F13 F 0.2290(5) 0.7464(5) -0.0536(2) 0.134(2) Uani 1 1 d . . . . .
F14 F -0.1760(4) 0.7531(4) 0.0684(3) 0.1184(18) Uani 1 1 d . . . . .
F15 F -0.3278(4) 0.7278(4) 0.0860(2) 0.1097(16) Uani 1 1 d . . . . .
F16 F -0.2564(4) 0.7820(6) 0.1571(2) 0.146(2) Uani 1 1 d . . . . .
F17 F -0.3268(3) 0.8807(3) 0.0753(2) 0.0983(14) Uani 1 1 d . . . . .
F18 F 0.3747(2) -0.2596(2) 0.40865(13) 0.0519(7) Uani 1 1 d . . . . .
F19 F 0.3676(3) -0.3657(3) 0.34303(15) 0.0664(9) Uani 1 1 d . . . . .
F20 F 0.4363(3) -0.4273(2) 0.43529(14) 0.0626(9) Uani 1 1 d . . . . .
F21 F 0.5164(2) -0.3590(2) 0.36609(16) 0.0584(8) Uani 1 1 d . . . . .

loop_
_atom_site_aniso_label
_atom_site_aniso_U_11
_atom_site_aniso_U_22
_atom_site_aniso_U_33
_atom_site_aniso_U_23
_atom_site_aniso_U_13
_atom_site_aniso_U_12
Ag1 0.03225(17) 0.03137(17) 0.03265(16) -0.00055(12) -0.00065(13) -0.01326(13)
Ag2 0.02336(14) 0.02112(14) 0.02341(13) 0.00101(10) -0.00208(10) -0.00938(11)
Ag3 0.03276(17) 0.03137(17) 0.03255(16) -0.00382(12) -0.00128(13) -0.01336(13)
Ag4 0.03969(19) 0.03365(18) 0.03338(17) 0.00547(13) -0.00800(13) -0.01548(14)
Ag5 0.02989(16) 0.02852(16) 0.03293(16) 0.00039(12) -0.00273(12) -0.01100(13)
P1 0.0205(5) 0.0212(5) 0.0290(5) 0.0015(4) -0.0026(4) -0.0081(4)
P2 0.0232(5) 0.0211(5) 0.0227(4) 0.0017(4) -0.0034(4) -0.0096(4)
P3 0.0258(5) 0.0208(5) 0.0252(5) 0.0009(4) -0.0012(4) -0.0108(4)
P4 0.0269(5) 0.0211(5) 0.0228(4) -0.0010(4) -0.0022(4) -0.0099(4)
P6 0.0487(8) 0.0575(9) 0.0554(8) 0.0038(7) -0.0022(6) -0.0209(7)
B1 0.046(3) 0.034(3) 0.039(3) 0.000(2) -0.007(2) -0.019(2)
B2 0.031(3) 0.054(3) 0.042(3) 0.010(2) -0.004(2) -0.020(2)
B3 0.022(2) 0.022(2) 0.022(2) 0.0054(16) 0.0068(16) 0.0048(17)
B4 0.057(3) 0.022(2) 0.026(2) -0.0100(19) -0.018(2) 0.005(2)
N1 0.0288(18) 0.0320(19) 0.0308(17) -0.0013(14) -0.0001(14) -0.0114(15)
N2 0.0288(17) 0.0282(17) 0.0277(16) -0.0028(13) 0.0015(13) -0.0140(14)
N3 0.0243(17) 0.0250(17) 0.0373(18) -0.0037(14) -0.0009(14) -0.0083(14)
N4 0.0287(18) 0.0273(17) 0.0324(17) -0.0005(14) -0.0057(14) -0.0119(14)
N5 0.038(2) 0.0234(17) 0.0260(16) 0.0016(13) 0.0011(14) -0.0102(15)
N6 0.0281(18) 0.0350(19) 0.0279(17) -0.0010(14) -0.0023(14) -0.0128(15)
N7 0.0299(18) 0.0269(17) 0.0298(17) -0.0024(13) 0.0013(14) -0.0114(14)
N8 0.0275(17) 0.0238(17) 0.0316(17) 0.0009(13) -0.0033(14) -0.0095(14)
N9 0.0274(17) 0.0280(17) 0.0305(17) 0.0010(13) -0.0029(14) -0.0132(14)
N10 0.0257(17) 0.0265(17) 0.0312(17) -0.0001(13) 0.0015(13) -0.0094(14)
N11 0.042(2) 0.040(2) 0.050(2) -0.0005(19) 0.0036(19) -0.0139(19)
N12 0.037(2) 0.0250(17) 0.0378(19) 0.0070(14) -0.0101(15) -0.0136(15)
N13 0.0265(17) 0.0242(17) 0.0313(17) -0.0012(13) -0.0019(13) -0.0081(14)
N14 0.042(2) 0.057(3) 0.054(3) -0.014(2) -0.001(2) -0.016(2)
N16 0.093(4) 0.048(3) 0.083(4) 0.000(3) -0.008(3) -0.019(3)
N18 0.167(8) 0.141(7) 0.090(5) -0.043(5) 0.053(5) -0.120(6)
N19 0.047(3) 0.066(3) 0.046(2) -0.005(2) -0.002(2) -0.030(2)
N20 0.072(3) 0.056(3) 0.043(2) 0.015(2) -0.018(2) -0.019(2)
C1 0.0215(19) 0.0204(18) 0.0304(19) 0.0020(15) -0.0013(15) -0.0027(15)
C2 0.0255(19) 0.029(2) 0.0229(17) 0.0006(15) -0.0015(14) -0.0152(16)
C3 0.036(2) 0.037(2) 0.033(2) -0.0098(18) 0.0053(18) -0.0190(19)
C4 0.042(3) 0.055(3) 0.030(2) -0.0096(19) 0.0001(18) -0.033(2)
C5 0.025(2) 0.052(3) 0.027(2) 0.0006(18) -0.0082(16) -0.0185(19)
C6 0.031(2) 0.034(2) 0.034(2) 0.0012(17) -0.0090(17) -0.0155(18)
C7 0.028(2) 0.0197(18) 0.0310(19) 0.0003(15) -0.0077(16) -0.0103(16)
C8 0.034(2) 0.034(2) 0.040(2) -0.0009(18) -0.0080(19) -0.0097(19)
C9 0.033(2) 0.042(3) 0.044(2) -0.004(2) -0.0116(19) -0.017(2)
C10 0.036(2) 0.040(2) 0.042(2) -0.0104(19) -0.0032(19) -0.021(2)
C11 0.035(2) 0.025(2) 0.036(2) -0.0004(16) -0.0010(17) -0.0137(18)
C12 0.029(2) 0.027(2) 0.0268(19) 0.0012(15) 0.0013(15) -0.0160(17)
C13 0.036(2) 0.0197(19) 0.0290(19) -0.0006(15) 0.0056(16) -0.0103(17)
C14 0.036(2) 0.042(3) 0.035(2) 0.0010(19) -0.0076(18) -0.012(2)
C15 0.036(3) 0.060(3) 0.045(3) -0.007(2) -0.012(2) -0.022(2)
C16 0.050(3) 0.051(3) 0.044(3) -0.006(2) -0.008(2) -0.034(2)
C17 0.039(2) 0.032(2) 0.034(2) -0.0044(17) -0.0044(18) -0.0166(19)
C18 0.029(2) 0.030(2) 0.0220(17) 0.0003(15) -0.0019(15) -0.0144(17)
C19 0.033(2) 0.0192(18) 0.0250(18) -0.0015(14) 0.0020(15) -0.0096(16)
C20 0.037(2) 0.037(2) 0.041(2) -0.0033(19) 0.0042(19) -0.017(2)
C21 0.046(3) 0.038(2) 0.037(2) -0.0026(19) 0.014(2) -0.018(2)
C22 0.055(3) 0.040(3) 0.027(2) -0.0057(18) 0.009(2) -0.019(2)
C23 0.043(2) 0.030(2) 0.0247(19) -0.0028(16) -0.0003(17) -0.0150(19)
C24 0.032(2) 0.0227(19) 0.0248(18) 0.0004(15) -0.0060(15) -0.0096(16)
C25 0.0230(19) 0.029(2) 0.0282(19) 0.0014(15) -0.0039(15) -0.0115(16)
C26 0.028(2) 0.033(2) 0.039(2) 0.0020(18) -0.0076(17) -0.0107(18)
C27 0.027(2) 0.042(3) 0.038(2) 0.0044(19) -0.0092(17) -0.0162(19)
C28 0.040(3) 0.045(3) 0.046(3) 0.000(2) -0.012(2) -0.025(2)
C29 0.042(2) 0.029(2) 0.040(2) 0.0006(18) -0.0040(19) -0.0189(19)
C30 0.028(2) 0.0232(19) 0.0265(18) 0.0023(15) -0.0015(15) -0.0093(16)
C31 0.042(2) 0.039(2) 0.028(2) -0.0012(17) 0.0015(18) -0.020(2)
C32 0.066(3) 0.043(3) 0.024(2) 0.0003(18) 0.011(2) -0.022(2)
C33 0.042(3) 0.039(3) 0.039(2) 0.003(2) 0.014(2) -0.013(2)
C34 0.032(2) 0.032(2) 0.045(2) -0.0005(19) 0.0066(19) -0.0146(19)
C35 0.037(2) 0.036(2) 0.048(3) -0.002(2) 0.001(2) -0.014(2)
C36 0.071(4) 0.062(4) 0.065(4) 0.016(3) 0.006(3) -0.027(3)
C37 0.037(2) 0.029(2) 0.039(2) 0.0070(18) 0.0016(18) -0.0135(19)
C38 0.049(3) 0.022(2) 0.052(3) 0.0028(19) -0.002(2) -0.006(2)
C39 0.045(3) 0.022(2) 0.043(2) -0.0033(18) 0.002(2) -0.0022(19)
C40 0.037(2) 0.029(2) 0.032(2) -0.0021(17) -0.0006(18) -0.0076(18)
C41 0.027(2) 0.024(2) 0.042(2) 0.0039(17) -0.0078(17) -0.0115(17)
C42 0.028(2) 0.026(2) 0.059(3) 0.003(2) 0.000(2) -0.0041(18)
C43 0.037(3) 0.021(2) 0.088(4) 0.001(2) -0.006(3) 0.000(2)
C44 0.054(3) 0.024(2) 0.081(4) 0.018(2) -0.022(3) -0.015(2)
C45 0.056(3) 0.035(3) 0.048(3) 0.012(2) -0.018(2) -0.022(2)
C46 0.047(3) 0.039(3) 0.042(3) 0.004(2) -0.007(2) -0.010(2)
C47 0.058(3) 0.031(2) 0.028(2) -0.0007(17) 0.001(2) -0.014(2)
C48 0.067(3) 0.034(2) 0.035(2) 0.0013(19) 0.018(2) -0.013(2)
C49 0.042(3) 0.031(2) 0.050(3) 0.005(2) 0.018(2) -0.014(2)
C50 0.036(2) 0.034(2) 0.039(2) -0.0004(18) 0.0047(18) -0.0165(19)
C51 0.027(2) 0.0205(18) 0.032(2) -0.0009(15) -0.0023(16) -0.0093(16)
C52 0.036(2) 0.030(2) 0.035(2) -0.0058(17) -0.0070(18) -0.0042(18)
C53 0.041(3) 0.022(2) 0.050(3) -0.0079(18) -0.009(2) -0.0041(18)
C54 0.053(3) 0.020(2) 0.040(2) 0.0068(17) -0.010(2) -0.0138(19)
C55 0.042(3) 0.026(2) 0.036(2) 0.0023(17) -0.0008(19) -0.0124(19)
C56 0.040(3) 0.046(3) 0.055(3) -0.009(2) 0.009(2) -0.020(2)
C57 0.065(4) 0.067(4) 0.066(4) 0.003(3) 0.002(3) 0.001(3)
C58 0.033(2) 0.032(2) 0.054(3) -0.010(2) 0.002(2) -0.0083(19)
C59 0.040(3) 0.023(2) 0.066(3) -0.004(2) -0.012(2) -0.0057(19)
C60 0.043(3) 0.023(2) 0.050(3) 0.0101(19) -0.014(2) -0.0125(19)
C61 0.042(3) 0.026(2) 0.039(2) 0.0060(17) -0.0074(19) -0.0136(19)
C62 0.027(2) 0.036(2) 0.041(2) -0.0020(18) 0.0008(18) -0.0129(18)
C63 0.030(2) 0.041(3) 0.054(3) -0.003(2) 0.016(2) -0.015(2)
C64 0.045(3) 0.048(3) 0.037(2) -0.002(2) 0.012(2) -0.017(2)
C65 0.038(2) 0.045(3) 0.033(2) -0.0026(19) -0.0005(19) -0.015(2)
C68 0.121(7) 0.118(7) 0.063(5) -0.017(5) -0.020(5) -0.021(6)
C69 0.081(4) 0.044(3) 0.048(3) -0.005(2) 0.003(3) -0.017(3)
C72 0.058(4) 0.065(4) 0.074(4) -0.007(3) 0.022(3) -0.034(3)
C73 0.058(4) 0.076(4) 0.088(5) -0.007(4) -0.002(3) -0.030(3)
C74 0.034(2) 0.043(3) 0.047(3) -0.005(2) 0.004(2) -0.011(2)
C75 0.061(4) 0.089(5) 0.043(3) -0.016(3) -0.004(3) -0.030(3)
C76 0.079(4) 0.079(4) 0.043(3) 0.013(3) 0.006(3) -0.025(4)
F1 0.075(4) 0.205(9) 0.079(4) -0.085(5) 0.007(3) -0.041(5)
F2 0.232(13) 0.189(12) 0.227(16) -0.092(10) 0.145(13) -0.115(11)
F3 0.120(12) 0.087(5) 0.053(4) -0.021(3) -0.005(7) -0.024(7)
F22 0.170(8) 0.130(7) 0.218(10) -0.090(7) -0.141(7) 0.086(6)
F4 0.064(2) 0.077(2) 0.0546(18) 0.0165(16) -0.0029(15) -0.0410(18)
F5 0.084(3) 0.127(4) 0.085(3) -0.042(3) 0.024(2) -0.073(3)
F6 0.0446(16) 0.0581(19) 0.0610(18) 0.0025(15) -0.0015(14) -0.0272(15)
F7 0.0338(18) 0.124(3) 0.112(3) 0.066(3) -0.0169(18) -0.030(2)
F8 0.090(3) 0.074(3) 0.155(5) 0.022(3) 0.012(3) 0.014(2)
F9 0.116(4) 0.058(2) 0.125(4) -0.014(2) -0.034(3) -0.026(2)
F10 0.094(3) 0.196(6) 0.079(3) 0.031(3) -0.034(2) -0.092(4)
F11 0.387(18) 0.259(13) 0.319(15) -0.084(11) -0.108(14) -0.091(13)
F12 0.119(4) 0.119(4) 0.222(7) -0.006(5) 0.094(5) -0.047(4)
F13 0.122(4) 0.181(6) 0.067(3) 0.014(3) 0.022(3) -0.023(4)
F14 0.120(4) 0.098(4) 0.132(4) -0.022(3) 0.051(3) -0.034(3)
F15 0.111(4) 0.113(4) 0.124(4) -0.039(3) 0.034(3) -0.060(3)
F16 0.122(4) 0.225(7) 0.087(3) 0.039(4) -0.029(3) -0.069(5)
F17 0.099(3) 0.060(2) 0.117(3) 0.003(2) -0.043(3) -0.004(2)
F18 0.0521(18) 0.0412(16) 0.0562(18) -0.0120(13) -0.0034(14) -0.0067(13)
F19 0.073(2) 0.078(2) 0.0570(19) -0.0193(17) -0.0188(17) -0.0324(19)
F20 0.094(3) 0.0477(18) 0.0544(18) 0.0084(14) -0.0069(17) -0.0382(18)
F21 0.0506(18) 0.0449(17) 0.082(2) -0.0114(16) 0.0135(16) -0.0202(14)

loop_
_atom_type_symbol
_atom_type_description
_atom_type_scat_dispersion_real
_atom_type_scat_dispersion_imag
_atom_type_scat_source
C C 0.0033 0.0016 'International Tables Vol C Tables 4.2.6.8 and 6.1.1.4'
H H 0.0000 0.0000 'International Tables Vol C Tables 4.2.6.8 and 6.1.1.4'
N N 0.0061 0.0033 'International Tables Vol C Tables 4.2.6.8 and 6.1.1.4'
F F 0.0171 0.0103 'International Tables Vol C Tables 4.2.6.8 and 6.1.1.4'
P P 0.1023 0.0942 'International Tables Vol C Tables 4.2.6.8 and 6.1.1.4'
Ag Ag -0.8971 1.1015 'International Tables Vol C Tables 4.2.6.8 and 6.1.1.4'
B B 0.0013 0.0007 'International Tables Vol C Tables 4.2.6.8 and 6.1.1.4'

loop_
_geom_angle_atom_site_label_1
_geom_angle_atom_site_label_2
_geom_angle_atom_site_label_3
_geom_angle
N13 Ag1 N1 117.91(12)
N13 Ag1 N2 120.55(12)
N1 Ag1 N2 121.50(12)
N13 Ag1 Ag2 89.10(8)
N1 Ag1 Ag2 90.22(9)
N2 Ag1 Ag2 88.83(8)
P2 Ag2 P1 108.39(3)
P2 Ag2 P3 109.48(3)
P1 Ag2 P3 108.65(3)
P2 Ag2 P4 108.88(3)
P1 Ag2 P4 111.52(3)
P3 Ag2 P4 109.89(3)
P2 Ag2 Ag4 178.65(2)
P1 Ag2 Ag4 72.05(2)
P3 Ag2 Ag4 71.45(2)
P4 Ag2 Ag4 69.80(2)
P2 Ag2 Ag5 70.92(2)
P1 Ag2 Ag5 71.74(2)
P3 Ag2 Ag5 179.23(3)
P4 Ag2 Ag5 69.34(2)
Ag4 Ag2 Ag5 108.140(12)
P2 Ag2 Ag3 70.33(2)
P1 Ag2 Ag3 178.69(2)
P3 Ag2 Ag3 71.72(2)
P4 Ag2 Ag3 69.37(2)
Ag4 Ag2 Ag3 109.233(12)
Ag5 Ag2 Ag3 107.909(12)
P2 Ag2 Ag1 69.90(2)
P1 Ag2 Ag1 69.99(2)
P3 Ag2 Ag1 69.82(2)
P4 Ag2 Ag1 178.39(3)
Ag4 Ag2 Ag1 111.427(12)
Ag5 Ag2 Ag1 110.945(11)
Ag3 Ag2 Ag1 109.107(11)
N7 Ag3 N4 118.06(12)
N7 Ag3 N3 118.97(12)
N4 Ag3 N3 122.92(12)
N7 Ag3 N14 92.05(13)
N4 Ag3 N14 90.75(13)
N3 Ag3 N14 89.60(14)
N7 Ag3 Ag2 90.19(9)
N4 Ag3 Ag2 89.23(9)
N3 Ag3 Ag2 88.28(8)
N14 Ag3 Ag2 177.47(11)
N6 Ag4 N5 122.68(12)
N6 Ag4 N12 121.66(12)
N5 Ag4 N12 115.65(12)
N6 Ag4 N20 89.48(14)
N5 Ag4 N20 94.43(15)
N12 Ag4 N20 86.95(15)
N6 Ag4 Ag2 90.62(8)
N5 Ag4 Ag2 90.24(8)
N12 Ag4 Ag2 88.22(8)
N20 Ag4 Ag2 174.39(12)
N8 Ag5 N9 121.92(12)
N8 Ag5 N10 123.33(12)
N9 Ag5 N10 114.73(12)
N8 Ag5 N11 88.98(12)
N9 Ag5 N11 92.89(12)
N10 Ag5 N11 90.00(13)
N8 Ag5 Ag2 91.65(8)
N9 Ag5 Ag2 88.81(8)
N10 Ag5 Ag2 87.65(8)
N11 Ag5 Ag2 177.53(10)
C1 P1 C25 101.26(18)
C1 P1 C41 102.26(19)
C25 P1 C41 102.22(18)
C1 P1 Ag2 118.04(12)
C25 P1 Ag2 116.44(13)
C41 P1 Ag2 114.28(14)
C30 P2 C2 101.52(17)
C30 P2 C7 101.72(18)
C2 P2 C7 101.90(17)
C30 P2 Ag2 115.38(13)
C2 P2 Ag2 117.94(12)
C7 P2 Ag2 115.92(13)
C12 P3 C51 101.38(18)
C12 P3 C13 102.32(18)
C51 P3 C13 101.92(18)
C12 P3 Ag2 114.89(12)
C51 P3 Ag2 117.89(13)
C13 P3 Ag2 116.09(13)
C24 P4 C19 102.24(18)
C24 P4 C18 99.48(18)
C19 P4 C18 102.31(18)
C24 P4 Ag2 118.35(13)
C19 P4 Ag2 115.92(12)
C18 P4 Ag2 115.89(13)
F12 P6 F13 139.4(4)
F12 P6 F11 71.3(7)
F13 P6 F11 69.2(7)
F12 P6 F10 112.2(4)
F13 P6 F10 107.7(3)
F11 P6 F10 175.6(7)
F12 P6 F8 91.9(3)
F13 P6 F8 95.8(3)
F11 P6 F8 88.1(6)
F10 P6 F8 89.1(3)
F12 P6 F9 86.5(3)
F13 P6 F9 87.1(3)
F11 P6 F9 94.0(5)
F10 P6 F9 89.0(3)
F8 P6 F9 176.9(3)
F19 B1 F18 109.7(4)
F19 B1 F20 111.0(4)
F18 B1 F20 111.1(4)
F19 B1 F21 108.1(4)
F18 B1 F21 109.4(4)
F20 B1 F21 107.5(4)
F7 B2 F5 111.3(5)
F7 B2 F4 109.5(4)
F5 B2 F4 108.9(5)
F7 B2 F6 110.2(5)
F5 B2 F6 107.9(4)
F4 B2 F6 109.0(4)
F16 B3 F14 116.0(5)
F16 B3 F17 108.9(5)
F14 B3 F17 113.4(4)
F16 B3 F15 107.0(4)
F14 B3 F15 111.7(4)
F17 B3 F15 98.2(4)
F2 B4 F22 127.8(13)
F2 B4 F3 103.5(10)
F22 B4 F3 106.2(10)
F2 B4 F1 111.8(11)
F22 B4 F1 105.2(7)
F3 B4 F1 98.2(8)
F3' B4 F1' 97.1(8)
F3' B4 F2' 159.2(10)
F1' B4 F2' 88.6(8)
F3' B4 F22' 97.3(17)
F1' B4 F22' 109.3(16)
F2' B4 F22' 99.6(16)
C65 N1 C1 118.1(4)
C65 N1 Ag1 118.1(3)
C1 N1 Ag1 123.8(3)
C3 N2 C2 117.8(4)
C3 N2 Ag1 118.2(3)
C2 N2 Ag1 123.9(2)
C58 N3 C7 117.3(4)
C58 N3 Ag3 119.6(3)
C7 N3 Ag3 122.9(3)
C8 N4 C12 118.0(3)
C8 N4 Ag3 117.6(3)
C12 N4 Ag3 124.3(3)
C47 N5 C13 117.6(4)
C47 N5 Ag4 119.2(3)
C13 N5 Ag4 123.1(3)
C14 N6 C18 118.0(4)
C14 N6 Ag4 120.0(3)
C18 N6 Ag4 121.9(3)
C20 N7 C19 118.0(4)
C20 N7 Ag3 119.4(3)
C19 N7 Ag3 122.6(3)
C24 N8 C37 117.5(4)
C24 N8 Ag5 122.8(3)
C37 N8 Ag5 119.5(3)
C25 N9 C29 117.3(3)
C25 N9 Ag5 124.6(3)
C29 N9 Ag5 118.0(3)
C34 N10 C30 118.0(4)
C34 N10 Ag5 118.1(3)
C30 N10 Ag5 123.8(3)
C35 N11 Ag5 146.5(4)
C45 N12 C41 118.1(4)
C45 N12 Ag4 117.8(3)
C41 N12 Ag4 124.0(3)
C52 N13 C51 117.7(3)
C52 N13 Ag1 117.8(3)
C51 N13 Ag1 124.4(3)
C56 N14 Ag3 141.8(4)
C46 N20 Ag4 150.0(5)
N1 C1 C62 122.2(4)
N1 C1 P1 113.8(3)
C62 C1 P1 124.1(3)
N2 C2 C6 122.6(4)
N2 C2 P2 113.3(3)
C6 C2 P2 124.0(3)
N2 C3 C4 122.5(4)
N2 C3 H1 118.8
C4 C3 H1 118.8
C5 C4 C3 119.6(4)
C5 C4 H2 120.2
C3 C4 H2 120.2
C4 C5 C6 118.7(4)
C4 C5 H3 120.6
C6 C5 H3 120.6
C5 C6 C2 118.8(4)
C5 C6 H4 120.6
C2 C6 H4 120.6
N3 C7 C61 122.7(4)
N3 C7 P2 113.9(3)
C61 C7 P2 123.4(3)
N4 C8 C9 123.2(4)
N4 C8 H5 118.4
C9 C8 H5 118.4
C8 C9 C10 118.9(4)
C8 C9 H6 120.6
C10 C9 H6 120.6
C11 C10 C9 118.5(4)
C11 C10 H7 120.7
C9 C10 H7 120.7
C10 C11 C12 119.6(4)
C10 C11 H8 120.2
C12 C11 H8 120.2
N4 C12 C11 121.8(4)
N4 C12 P3 114.2(3)
C11 C12 P3 124.0(3)
N5 C13 C50 122.8(4)
N5 C13 P3 113.9(3)
C50 C13 P3 123.2(3)
N6 C14 C15 122.8(4)
N6 C14 H31 118.6
C15 C14 H31 118.6
C16 C15 C14 118.8(4)
C16 C15 H30 120.6
C14 C15 H30 120.6
C15 C16 C17 119.1(4)
C15 C16 H9 120.4
C17 C16 H9 120.4
C18 C17 C16 118.7(4)
C18 C17 H29 120.6
C16 C17 H29 120.6
N6 C18 C17 122.5(4)
N6 C18 P4 113.3(3)
C17 C18 P4 124.1(3)
N7 C19 C23 122.6(4)
N7 C19 P4 113.3(3)
C23 C19 P4 124.1(3)
N7 C20 C21 123.3(4)
N7 C20 H10 118.4
C21 C20 H10 118.4
C22 C21 C20 118.4(4)
C22 C21 H11 120.8
C20 C21 H11 120.8
C21 C22 C23 119.7(4)
C21 C22 H13 120.1
C23 C22 H13 120.1
C19 C23 C22 118.0(4)
C19 C23 H12 121.0
C22 C23 H12 121.0
N8 C24 C40 123.0(4)
N8 C24 P4 112.9(3)
C40 C24 P4 123.8(3)
N9 C25 C26 122.8(4)
N9 C25 P1 113.8(3)
C26 C25 P1 123.3(3)
C27 C26 C25 118.7(4)
C27 C26 H17 120.6
C25 C26 H17 120.6
C28 C27 C26 118.6(4)
C28 C27 H16 120.7
C26 C27 H16 120.7
C27 C28 C29 119.9(4)
C27 C28 H15 120.1
C29 C28 H15 120.1
N9 C29 C28 122.7(4)
N9 C29 H14 118.6
C28 C29 H14 118.6
N10 C30 C31 122.1(4)
N10 C30 P2 113.1(3)
C31 C30 P2 124.7(3)
C32 C31 C30 119.7(4)
C32 C31 H21 120.2
C30 C31 H21 120.2
C31 C32 C33 118.5(4)
C31 C32 H20 120.7
C33 C32 H20 120.7
C34 C33 C32 118.6(4)
C34 C33 H19 120.7
C32 C33 H19 120.7
N10 C34 C33 123.1(4)
N10 C34 H18 118.4
C33 C34 H18 118.4
N11 C35 C36 179.2(6)
C35 C36 H22 109.5
C35 C36 H24 109.5
H22 C36 H24 109.5
C35 C36 H23 109.5
H22 C36 H23 109.5
H24 C36 H23 109.5
N8 C37 C38 122.7(4)
N8 C37 H28 118.6
C38 C37 H28 118.6
C39 C38 C37 119.1(4)
C39 C38 H27 120.4
C37 C38 H27 120.4
C38 C39 C40 118.5(4)
C38 C39 H26 120.7
C40 C39 H26 120.7
C24 C40 C39 119.0(4)
C24 C40 H25 120.5
C39 C40 H25 120.5
N12 C41 C42 123.0(4)
N12 C41 P1 113.6(3)
C42 C41 P1 123.4(3)
C41 C42 C43 117.9(5)
C41 C42 H35 121.1
C43 C42 H35 121.1
C44 C43 C42 119.2(5)
C44 C43 H34 120.4
C42 C43 H34 120.4
C43 C44 C45 119.0(4)
C43 C44 H33 120.5
C45 C44 H33 120.5
N12 C45 C44 122.8(5)
N12 C45 H32 118.6
C44 C45 H32 118.6
N20 C46 C76 178.9(7)
N5 C47 C48 122.8(5)
N5 C47 H36 118.6
C48 C47 H36 118.6
C47 C48 C49 119.0(4)
C47 C48 H37 120.5
C49 C48 H37 120.5
C50 C49 C48 118.3(4)
C50 C49 H39 120.8
C48 C49 H39 120.8
C49 C50 C13 119.4(4)
C49 C50 H38 120.3
C13 C50 H38 120.3
N13 C51 C55 122.7(4)
N13 C51 P3 113.0(3)
C55 C51 P3 124.3(3)
N13 C52 C53 122.8(4)
N13 C52 H43 118.6
C53 C52 H43 118.6
C54 C53 C52 119.1(4)
C54 C53 H42 120.4
C52 C53 H42 120.4
C53 C54 C55 118.9(4)
C53 C54 H40 120.5
C55 C54 H40 120.5
C54 C55 C51 118.7(4)
C54 C55 H41 120.6
C51 C55 H41 120.6
N14 C56 C57 179.2(6)
C56 C57 H46 109.5
C56 C57 H44 109.5
H46 C57 H44 109.5
C56 C57 H45 109.5
H46 C57 H45 109.5
H44 C57 H45 109.5
N3 C58 C59 123.8(5)
N3 C58 H50 118.1
C59 C58 H50 118.1
C60 C59 C58 118.3(4)
C60 C59 H47 120.8
C58 C59 H47 120.8
C59 C60 C61 119.1(4)
C59 C60 H48 120.5
C61 C60 H48 120.5
C60 C61 C7 118.8(4)
C60 C61 H49 120.6
C7 C61 H49 120.6
C63 C62 C1 119.1(4)
C63 C62 H54 120.4
C1 C62 H54 120.4
C64 C63 C62 119.2(4)
C64 C63 H53 120.4
C62 C63 H53 120.4
C63 C64 C65 118.6(4)
C63 C64 H52 120.7
C65 C64 H52 120.7
N1 C65 C64 122.8(4)
N1 C65 H51 118.6
C64 C65 H51 118.6
C69 C68 H57 109.5
C69 C68 H58 109.5
H57 C68 H58 109.5
C69 C68 H59 109.5
H57 C68 H59 109.5
H58 C68 H59 109.5
N16 C69 C68 177.8(7)
N18 C72 C73 179.0(9)
C72 C73 H61 109.5
C72 C73 H60 109.5
H61 C73 H60 109.5
C72 C73 H62 109.5
H61 C73 H62 109.5
H60 C73 H62 109.5
N19 C74 C75 178.5(6)
C74 C75 H75A 109.5
C74 C75 H75B 109.5
H75A C75 H75B 109.5
C74 C75 H75C 109.5
H75A C75 H75C 109.5
H75B C75 H75C 109.5
C46 C76 H76A 109.5
C46 C76 H76B 109.5
H76A C76 H76B 109.5
C46 C76 H76C 109.5
H76A C76 H76C 109.5
H76B C76 H76C 109.5
P6 F11 F13 55.3(5)
P6 F13 F11 55.4(5)

loop_
_geom_bond_atom_site_label_1
_geom_bond_atom_site_label_2
_geom_bond_distance
Ag1 N13 2.286(3)
Ag1 N1 2.286(3)
Ag1 N2 2.294(3)
Ag1 Ag2 3.2234(4)
Ag2 P2 2.5674(10)
Ag2 P1 2.5765(10)
Ag2 P3 2.5793(10)
Ag2 P4 2.5957(10)
Ag2 Ag4 3.1096(4)
Ag2 Ag5 3.1672(4)
Ag2 Ag3 3.1786(4)
Ag3 N7 2.287(3)
Ag3 N4 2.288(3)
Ag3 N3 2.298(3)
Ag3 N14 2.626(5)
Ag4 N6 2.281(3)
Ag4 N5 2.293(4)
Ag4 N12 2.300(4)
Ag4 N20 2.507(4)
Ag5 N8 2.288(3)
Ag5 N9 2.301(3)
Ag5 N10 2.302(3)
Ag5 N11 2.599(4)
P1 C1 1.835(4)
P1 C25 1.837(4)
P1 C41 1.840(4)
P2 C30 1.827(4)
P2 C2 1.830(4)
P2 C7 1.834(4)
P3 C12 1.833(4)
P3 C51 1.835(4)
P3 C13 1.837(4)
P4 C24 1.834(4)
P4 C19 1.835(4)
P4 C18 1.835(4)
P6 F12 1.523(5)
P6 F13 1.552(5)
P6 F11 1.554(12)
P6 F10 1.572(4)
P6 F8 1.592(5)
P6 F9 1.618(4)
B1 F19 1.381(6)
B1 F18 1.382(6)
B1 F20 1.386(6)
B1 F21 1.400(6)
B2 F7 1.368(6)
B2 F5 1.381(7)
B2 F4 1.382(6)
B2 F6 1.393(6)
B3 F16 1.329(7)
B3 F14 1.338(6)
B3 F17 1.414(6)
B3 F15 1.492(7)
B4 F2 1.027(12)
B4 F22 1.262(8)
B4 F3' 1.452(17)
B4 F3 1.465(19)
B4 F1 1.473(8)
B4 F1' 1.546(12)
B4 F2' 1.674(18)
B4 F22' 1.68(5)
N1 C65 1.332(5)
N1 C1 1.348(5)
N2 C3 1.344(5)
N2 C2 1.350(5)
N3 C58 1.328(6)
N3 C7 1.344(5)
N4 C8 1.335(5)
N4 C12 1.355(5)
N5 C47 1.342(5)
N5 C13 1.344(5)
N6 C14 1.338(5)
N6 C18 1.348(5)
N7 C20 1.330(5)
N7 C19 1.353(5)
N8 C24 1.349(5)
N8 C37 1.348(5)
N9 C25 1.344(5)
N9 C29 1.345(5)
N10 C34 1.336(5)
N10 C30 1.356(5)
N11 C35 1.144(6)
N12 C45 1.338(6)
N12 C41 1.341(5)
N13 C52 1.340(5)
N13 C51 1.349(5)
N14 C56 1.125(7)
N16 C69 1.116(8)
N18 C72 1.128(9)
N19 C74 1.130(6)
N20 C46 1.114(6)
C1 C62 1.381(6)
C2 C6 1.393(6)
C3 C4 1.390(6)
C3 H1 0.9500
C4 C5 1.375(7)
C4 H2 0.9500
C5 C6 1.387(6)
C5 H3 0.9500
C6 H4 0.9500
C7 C61 1.390(5)
C8 C9 1.382(6)
C8 H5 0.9500
C9 C10 1.385(7)
C9 H6 0.9500
C10 C11 1.380(6)
C10 H7 0.9500
C11 C12 1.387(5)
C11 H8 0.9500
C13 C50 1.388(6)
C14 C15 1.395(7)
C14 H31 0.9500
C15 C16 1.374(7)
C15 H30 0.9500
C16 C17 1.390(6)
C16 H9 0.9500
C17 C18 1.388(6)
C17 H29 0.9500
C19 C23 1.388(5)
C20 C21 1.387(6)
C20 H10 0.9500
C21 C22 1.375(7)
C21 H11 0.9500
C22 C23 1.392(6)
C22 H13 0.9500
C23 H12 0.9500
C24 C40 1.382(6)
C25 C26 1.395(5)
C26 C27 1.381(6)
C26 H17 0.9500
C27 C28 1.369(7)
C27 H16 0.9500
C28 C29 1.378(6)
C28 H15 0.9500
C29 H14 0.9500
C30 C31 1.384(6)
C31 C32 1.374(6)
C31 H21 0.9500
C32 C33 1.402(7)
C32 H20 0.9500
C33 C34 1.383(7)
C33 H19 0.9500
C34 H18 0.9500
C35 C36 1.442(7)
C36 H22 0.9800
C36 H24 0.9800
C36 H23 0.9800
C37 C38 1.386(7)
C37 H28 0.9500
C38 C39 1.386(7)
C38 H27 0.9500
C39 C40 1.388(6)
C39 H26 0.9500
C40 H25 0.9500
C41 C42 1.388(6)
C42 C43 1.395(6)
C42 H35 0.9500
C43 C44 1.378(8)
C43 H34 0.9500
C44 C45 1.379(8)
C44 H33 0.9500
C45 H32 0.9500
C46 C76 1.453(7)
C47 C48 1.384(7)
C47 H36 0.9500
C48 C49 1.396(8)
C48 H37 0.9500
C49 C50 1.371(6)
C49 H39 0.9500
C50 H38 0.9500
C51 C55 1.385(5)
C52 C53 1.383(6)
C52 H43 0.9500
C53 C54 1.378(7)
C53 H42 0.9500
C54 C55 1.383(6)
C54 H40 0.9500
C55 H41 0.9500
C56 C57 1.459(8)
C57 H46 0.9800
C57 H44 0.9800
C57 H45 0.9800
C58 C59 1.388(7)
C58 H50 0.9500
C59 C60 1.375(7)
C59 H47 0.9500
C60 C61 1.379(6)
C60 H48 0.9500
C61 H49 0.9500
C62 C63 1.376(6)
C62 H54 0.9500
C63 C64 1.378(7)
C63 H53 0.9500
C64 C65 1.387(6)
C64 H52 0.9500
C65 H51 0.9500
C68 C69 1.433(10)
C68 H57 0.9800
C68 H58 0.9800
C68 H59 0.9800
C72 C73 1.432(10)
C73 H61 0.9800
C73 H60 0.9800
C73 H62 0.9800
C74 C75 1.445(7)
C75 H75A 0.9800
C75 H75B 0.9800
C75 H75C 0.9800
C76 H76A 0.9800
C76 H76B 0.9800
C76 H76C 0.9800
F11 F13 1.764(18)

loop_
_geom_torsion_atom_site_label_1
_geom_torsion_atom_site_label_2
_geom_torsion_atom_site_label_3
_geom_torsion_atom_site_label_4
_geom_torsion
C65 N1 C1 C62 -2.5(6)
Ag1 N1 C1 C62 176.9(3)
C65 N1 C1 P1 176.9(3)
Ag1 N1 C1 P1 -3.7(4)
C25 P1 C1 N1 174.3(3)
C41 P1 C1 N1 -80.3(3)
Ag2 P1 C1 N1 46.0(3)
C25 P1 C1 C62 -6.3(4)
C41 P1 C1 C62 99.0(4)
Ag2 P1 C1 C62 -134.6(3)
C3 N2 C2 C6 -0.7(6)
Ag1 N2 C2 C6 -176.3(3)
C3 N2 C2 P2 177.2(3)
Ag1 N2 C2 P2 1.6(4)
C30 P2 C2 N2 -83.3(3)
C7 P2 C2 N2 172.0(3)
Ag2 P2 C2 N2 43.8(3)
C30 P2 C2 C6 94.6(4)
C7 P2 C2 C6 -10.1(4)
Ag2 P2 C2 C6 -138.3(3)
C2 N2 C3 C4 -0.8(6)
Ag1 N2 C3 C4 175.0(3)
N2 C3 C4 C5 1.3(6)
C3 C4 C5 C6 -0.2(6)
C4 C5 C6 C2 -1.3(6)
N2 C2 C6 C5 1.8(6)
P2 C2 C6 C5 -175.9(3)
C58 N3 C7 C61 -0.4(6)
Ag3 N3 C7 C61 -175.3(3)
C58 N3 C7 P2 178.9(3)
Ag3 N3 C7 P2 4.0(4)
C30 P2 C7 N3 168.9(3)
C2 P2 C7 N3 -86.5(3)
Ag2 P2 C7 N3 43.0(3)
C30 P2 C7 C61 -11.7(4)
C2 P2 C7 C61 92.9(4)
Ag2 P2 C7 C61 -137.7(3)
C12 N4 C8 C9 1.8(7)
Ag3 N4 C8 C9 -174.4(4)
N4 C8 C9 C10 -0.3(7)
C8 C9 C10 C11 -0.6(7)
C9 C10 C11 C12 0.0(6)
C8 N4 C12 C11 -2.4(6)
Ag3 N4 C12 C11 173.5(3)
C8 N4 C12 P3 178.3(3)
Ag3 N4 C12 P3 -5.8(4)
C10 C11 C12 N4 1.6(6)
C10 C11 C12 P3 -179.1(3)
C51 P3 C12 N4 175.5(3)
C13 P3 C12 N4 -79.4(3)
Ag2 P3 C12 N4 47.3(3)
C51 P3 C12 C11 -3.8(4)
C13 P3 C12 C11 101.3(4)
Ag2 P3 C12 C11 -132.0(3)
C47 N5 C13 C50 0.0(6)
Ag4 N5 C13 C50 -176.8(3)
C47 N5 C13 P3 178.0(3)
Ag4 N5 C13 P3 1.2(4)
C12 P3 C13 N5 167.7(3)
C51 P3 C13 N5 -87.7(3)
Ag2 P3 C13 N5 41.7(3)
C12 P3 C13 C50 -14.4(4)
C51 P3 C13 C50 90.2(4)
Ag2 P3 C13 C50 -140.3(3)
C18 N6 C14 C15 1.7(6)
Ag4 N6 C14 C15 177.6(4)
N6 C14 C15 C16 -2.3(7)
C14 C15 C16 C17 1.5(7)
C15 C16 C17 C18 -0.4(7)
C14 N6 C18 C17 -0.5(6)
Ag4 N6 C18 C17 -176.2(3)
C14 N6 C18 P4 178.4(3)
Ag4 N6 C18 P4 2.7(4)
C16 C17 C18 N6 -0.2(6)
C16 C17 C18 P4 -179.0(3)
C24 P4 C18 N6 171.1(3)
C19 P4 C18 N6 -84.0(3)
Ag2 P4 C18 N6 43.1(3)
C24 P4 C18 C17 -10.0(4)
C19 P4 C18 C17 94.9(4)
Ag2 P4 C18 C17 -138.0(3)
C20 N7 C19 C23 -0.9(6)
Ag3 N7 C19 C23 178.4(3)
C20 N7 C19 P4 178.1(3)
Ag3 N7 C19 P4 -2.6(4)
C24 P4 C19 N7 -82.4(3)
C18 P4 C19 N7 174.9(3)
Ag2 P4 C19 N7 47.8(3)
C24 P4 C19 C23 96.6(4)
C18 P4 C19 C23 -6.1(4)
Ag2 P4 C19 C23 -133.2(3)
C19 N7 C20 C21 0.9(6)
Ag3 N7 C20 C21 -178.4(3)
N7 C20 C21 C22 -0.7(7)
C20 C21 C22 C23 0.5(7)
N7 C19 C23 C22 0.7(6)
P4 C19 C23 C22 -178.2(3)
C21 C22 C23 C19 -0.5(6)
C37 N8 C24 C40 -1.5(6)
Ag5 N8 C24 C40 -176.1(3)
C37 N8 C24 P4 172.0(3)
Ag5 N8 C24 P4 -2.5(4)
C19 P4 C24 N8 174.1(3)
C18 P4 C24 N8 -81.0(3)
Ag2 P4 C24 N8 45.4(3)
C19 P4 C24 C40 -12.4(4)
C18 P4 C24 C40 92.5(4)
Ag2 P4 C24 C40 -141.1(3)
C29 N9 C25 C26 -0.6(6)
Ag5 N9 C25 C26 -175.6(3)
C29 N9 C25 P1 176.7(3)
Ag5 N9 C25 P1 1.7(4)
C1 P1 C25 N9 -88.0(3)
C41 P1 C25 N9 166.7(3)
Ag2 P1 C25 N9 41.4(3)
C1 P1 C25 C26 89.4(4)
C41 P1 C25 C26 -15.9(4)
Ag2 P1 C25 C26 -141.2(3)
N9 C25 C26 C27 0.2(6)
P1 C25 C26 C27 -176.9(3)
C25 C26 C27 C28 0.1(7)
C26 C27 C28 C29 0.1(7)
C25 N9 C29 C28 0.8(6)
Ag5 N9 C29 C28 176.2(4)
C27 C28 C29 N9 -0.6(7)
C34 N10 C30 C31 -0.5(6)
Ag5 N10 C30 C31 -175.2(3)
C34 N10 C30 P2 177.7(3)
Ag5 N10 C30 P2 3.0(4)
C2 P2 C30 N10 172.6(3)
C7 P2 C30 N10 -82.5(3)
Ag2 P2 C30 N10 43.8(3)
C2 P2 C30 C31 -9.2(4)
C7 P2 C30 C31 95.7(4)
Ag2 P2 C30 C31 -138.0(3)
N10 C30 C31 C32 1.4(7)
P2 C30 C31 C32 -176.6(4)
C30 C31 C32 C33 -1.7(7)
C31 C32 C33 C34 1.1(7)
C30 N10 C34 C33 -0.1(6)
Ag5 N10 C34 C33 174.9(3)
C32 C33 C34 N10 -0.2(7)
C24 N8 C37 C38 -0.8(6)
Ag5 N8 C37 C38 173.9(4)
N8 C37 C38 C39 1.6(7)
C37 C38 C39 C40 -0.1(7)
N8 C24 C40 C39 3.0(6)
P4 C24 C40 C39 -169.9(3)
C38 C39 C40 C24 -2.1(7)
C45 N12 C41 C42 -1.0(6)
Ag4 N12 C41 C42 -176.5(3)
C45 N12 C41 P1 179.0(3)
Ag4 N12 C41 P1 3.5(4)
C1 P1 C41 N12 170.3(3)
C25 P1 C41 N12 -85.1(3)
Ag2 P1 C41 N12 41.6(3)
C1 P1 C41 C42 -9.7(4)
C25 P1 C41 C42 94.9(4)
Ag2 P1 C41 C42 -138.4(3)
N12 C41 C42 C43 2.0(7)
P1 C41 C42 C43 -178.0(4)
C41 C42 C43 C44 -1.3(7)
C42 C43 C44 C45 -0.2(8)
C41 N12 C45 C44 -0.6(7)
Ag4 N12 C45 C44 175.1(4)
C43 C44 C45 N12 1.2(8)
C13 N5 C47 C48 0.3(6)
Ag4 N5 C47 C48 177.2(3)
N5 C47 C48 C49 -0.5(7)
C47 C48 C49 C50 0.4(7)
C48 C49 C50 C13 -0.1(7)
N5 C13 C50 C49 -0.1(6)
P3 C13 C50 C49 -177.9(3)
C52 N13 C51 C55 -1.0(6)
Ag1 N13 C51 C55 -176.7(3)
C52 N13 C51 P3 177.0(3)
Ag1 N13 C51 P3 1.3(4)
C12 P3 C51 N13 -82.6(3)
C13 P3 C51 N13 172.1(3)
Ag2 P3 C51 N13 43.7(3)
C12 P3 C51 C55 95.4(4)
C13 P3 C51 C55 -9.9(4)
Ag2 P3 C51 C55 -138.3(3)
C51 N13 C52 C53 0.6(6)
Ag1 N13 C52 C53 176.6(3)
N13 C52 C53 C54 -0.1(7)
C52 C53 C54 C55 0.0(7)
C53 C54 C55 C51 -0.4(7)
N13 C51 C55 C54 1.0(6)
P3 C51 C55 C54 -176.8(3)
C7 N3 C58 C59 -0.5(7)
Ag3 N3 C58 C59 174.6(4)
N3 C58 C59 C60 -0.3(7)
C58 C59 C60 C61 2.1(7)
C59 C60 C61 C7 -2.9(7)
N3 C7 C61 C60 2.2(6)
P2 C7 C61 C60 -177.1(3)
N1 C1 C62 C63 1.1(6)
P1 C1 C62 C63 -178.2(3)
C1 C62 C63 C64 0.8(7)
C62 C63 C64 C65 -1.1(7)
C1 N1 C65 C64 2.1(7)
Ag1 N1 C65 C64 -177.4(4)
C63 C64 C65 N1 -0.3(7)
F12 P6 F11 F13 170.4(5)
F8 P6 F11 F13 -96.9(4)
F9 P6 F11 F13 85.4(4)
F12 P6 F13 F11 -14.1(8)
F10 P6 F13 F11 176.6(6)
F8 P6 F13 F11 85.7(6)
F9 P6 F13 F11 -95.3(6)
